data_7051355
loop_
_publ_author_name
'Shek, Iris P. Y.'
'Wong, Wai-Yeung'
'Lau, Tai-Chu'

_publ_section_title
;
 A novel heterobimetallic Ni(II)--Ag(I) cyano-bridged coordination
 polymer incorporating Ag&#x00B7;&#x00B7;&#x00B7;Ag interactions:
 {[Ni(cyclen)][Ag(CN)2]}[Ag(CN)2]
;
_journal_issue 10
_journal_name_full 'New Journal of Chemistry'
_journal_page_first 733
_journal_paper_doi 10.1039/b004939p
_journal_volume 24
_journal_year 2000
_chemical_formula_sum 'C12 H18 Ag2 N8 Ni O'
_chemical_formula_weight 564.79
_chemical_name_systematic
;
 ?
;
_space_group_IT_number 33
_symmetry_cell_setting orthorhombic
_symmetry_space_group_name_Hall 'P 2c -2n'
_symmetry_space_group_name_H-M 'P n a 21'
_atom_sites_solution_hydrogens geom
_atom_sites_solution_primary direct
_atom_sites_solution_secondary difmap
_audit_creation_method SHELXL-97
_cell_angle_alpha 90.00
_cell_angle_beta 90.00
_cell_angle_gamma 90.00
_cell_formula_units_Z 4
_cell_length_a 15.9302(10)
_cell_length_b 10.8486(7)
_cell_length_c 11.3797(7)
_cell_measurement_temperature 293(2)
_cell_volume 1966.6(2)
_computing_structure_refinement 'SHELXL-97 (Sheldrick, 1997)'
_computing_structure_solution 'SHELXS-97 (Sheldrick, 1990)'
_diffrn_ambient_temperature 293(2)
_diffrn_measured_fraction_theta_full 0.989
_diffrn_measured_fraction_theta_max 0.989
_diffrn_measurement_device_type 'Smart CCD'
_diffrn_radiation_monochromator graphite
_diffrn_radiation_source 'fine-focus sealed tube'
_diffrn_radiation_type MoK\a
_diffrn_radiation_wavelength 0.71073
_diffrn_reflns_av_R_equivalents 0.0200
_diffrn_reflns_av_sigmaI/netI 0.0153
_diffrn_reflns_limit_h_max 20
_diffrn_reflns_limit_h_min -16
_diffrn_reflns_limit_k_max 13
_diffrn_reflns_limit_k_min -14
_diffrn_reflns_limit_l_max 13
_diffrn_reflns_limit_l_min -14
_diffrn_reflns_number 10892
_diffrn_reflns_theta_full 27.53
_diffrn_reflns_theta_max 27.53
_diffrn_reflns_theta_min 2.27
_exptl_absorpt_coefficient_mu 2.935
_exptl_crystal_colour purple
_exptl_crystal_density_diffrn 1.908
_exptl_crystal_density_method 'not measured'
_exptl_crystal_description block
_exptl_crystal_F_000 1104
_exptl_crystal_size_max 0.36
_exptl_crystal_size_mid 0.24
_exptl_crystal_size_min 0.23
_refine_diff_density_max 0.754
_refine_diff_density_min -0.416
_refine_diff_density_rms 0.065
_refine_ls_abs_structure_details 'Flack H D (1983), Acta Cryst. A39, 876-881'
_refine_ls_abs_structure_Flack 0.00
_refine_ls_extinction_coef 0.00198(19)
_refine_ls_extinction_expression Fc^*^=kFc[1+0.001xFc^2^\l^3^/sin(2\q)]^-1/4^
_refine_ls_extinction_method SHELXL
_refine_ls_goodness_of_fit_ref 1.035
_refine_ls_hydrogen_treatment mixed
_refine_ls_matrix_type full
_refine_ls_number_parameters 218
_refine_ls_number_reflns 4255
_refine_ls_number_restraints 1
_refine_ls_restrained_S_all 1.035
_refine_ls_R_factor_all 0.0233
_refine_ls_R_factor_gt 0.0228
_refine_ls_shift/su_max 0.002
_refine_ls_shift/su_mean 0.000
_refine_ls_structure_factor_coef Fsqd
_refine_ls_weighting_details 'calc w=1/[\s^2^(Fo^2^)+(0.0388P)^2^+0.8812P] where P=(Fo^2^+2Fc^2^)/3'
_refine_ls_weighting_scheme calc
_refine_ls_wR_factor_gt 0.0637
_refine_ls_wR_factor_ref 0.0641
_reflns_number_gt 4173
_reflns_number_total 4255
_reflns_threshold_expression 2sigma(I)
_cod_data_source_file b004939p.txt
_cod_data_source_block wy0148wc
_cod_depositor_comments
;
The following automatic conversions were performed:
'_symmetry_cell_setting' value 'Orthorhombic' changed to 'orthorhombic'
according to '/home/saulius/struct/CIF-dictionaries/cif_core.dic'
dictionary named 'cif_core.dic' version 2.4.1 from 2010-06-29.

Automatic conversion script
Id: cif_fix_enum 1527 2010-12-29 10:47:43Z saulius 
;
_cod_original_sg_symbol_H-M Pna2(1)
_cod_database_code 7051355

loop_
_symmetry_equiv_pos_as_xyz
'x, y, z'
'-x, -y, z+1/2'
'x+1/2, -y+1/2, z'
'-x+1/2, y+1/2, z+1/2'

loop_
_atom_site_label
_atom_site_type_symbol
_atom_site_fract_x
_atom_site_fract_y
_atom_site_fract_z
_atom_site_U_iso_or_equiv
_atom_site_adp_type
_atom_site_occupancy
_atom_site_symmetry_multiplicity
_atom_site_calc_flag
_atom_site_refinement_flags
_atom_site_disorder_assembly
_atom_site_disorder_group
Ag1 Ag 1.017149(18) 0.99430(3) 1.04323(3) 0.05160(9) Uani 1 1 d . . .
Ag2 Ag 0.968108(18) 1.08025(3) 0.79965(3) 0.05921(9) Uani 1 1 d . . .
C1 C 0.9805(2) 0.8316(3) 0.9667(3) 0.0452(8) Uani 1 1 d . . .
C2 C 0.9456(3) 0.8435(3) 0.6236(4) 0.0511(9) Uani 1 1 d . . .
C3 C 0.8408(3) 1.0635(3) 0.8215(4) 0.0599(10) Uani 1 1 d . . .
C4 C 1.0928(3) 1.1116(4) 0.7668(4) 0.0614(10) Uani 1 1 d . . .
C5 C 0.8558(3) 0.4161(3) 0.9339(4) 0.0543(9) Uani 1 1 d . . .
H5A H 0.8149 0.3779 0.8824 0.065 Uiso 1 1 calc R . .
H5B H 0.8561 0.3719 1.0080 0.065 Uiso 1 1 calc R . .
C6 C 0.9418(3) 0.4128(3) 0.8784(4) 0.0527(9) Uani 1 1 d . . .
H6A H 0.9828 0.4449 0.9335 0.063 Uiso 1 1 calc R . .
H6B H 0.9567 0.3282 0.8606 0.063 Uiso 1 1 calc R . .
C7 C 0.9040(3) 0.4224(3) 0.6673(4) 0.0517(9) Uani 1 1 d . . .
H7A H 0.8717 0.3528 0.6958 0.062 Uiso 1 1 calc R . .
H7B H 0.9473 0.3912 0.6153 0.062 Uiso 1 1 calc R . .
C8 C 0.8472(3) 0.5086(3) 0.6001(3) 0.0520(9) Uani 1 1 d . . .
H8A H 0.8802 0.5703 0.5591 0.062 Uiso 1 1 calc R . .
H8B H 0.8146 0.4631 0.5428 0.062 Uiso 1 1 calc R . .
C9 C 0.7360(3) 0.6661(4) 0.6441(4) 0.0583(10) Uani 1 1 d . . .
H9A H 0.6921 0.6321 0.5948 0.070 Uiso 1 1 calc R . .
H9B H 0.7674 0.7258 0.5985 0.070 Uiso 1 1 calc R . .
C10 C 0.6980(3) 0.7273(4) 0.7518(4) 0.0603(10) Uani 1 1 d . . .
H10A H 0.6719 0.8043 0.7285 0.072 Uiso 1 1 calc R . .
H10B H 0.6547 0.6743 0.7839 0.072 Uiso 1 1 calc R . .
C11 C 0.7329(3) 0.7130(4) 0.9612(4) 0.0586(10) Uani 1 1 d . . .
H11A H 0.6740 0.7337 0.9711 0.070 Uiso 1 1 calc R . .
H11B H 0.7647 0.7565 1.0209 0.070 Uiso 1 1 calc R . .
C12 C 0.7448(2) 0.5738(4) 0.9766(3) 0.0520(8) Uani 1 1 d . . .
H12A H 0.7299 0.5492 1.0559 0.062 Uiso 1 1 calc R . .
H12B H 0.7094 0.5291 0.9219 0.062 Uiso 1 1 calc R . .
N1 N 0.9524(2) 0.7474(3) 0.9193(3) 0.0466(7) Uani 1 1 d . . .
N2 N 0.9211(2) 0.7630(3) 0.6764(3) 0.0512(8) Uani 1 1 d . . .
N3 N 0.7707(3) 1.0440(4) 0.8284(4) 0.0789(12) Uani 1 1 d . . .
N4 N 1.1614(3) 1.1318(4) 0.7446(5) 0.0827(12) Uani 1 1 d . . .
N5 N 0.83443(19) 0.5468(3) 0.9534(3) 0.0419(6) Uani 1 1 d . . .
N6 N 0.94395(19) 0.4870(2) 0.7690(3) 0.0431(6) Uani 1 1 d . . .
N7 N 0.79206(19) 0.5671(2) 0.6854(2) 0.0416(6) Uani 1 1 d . . .
N8 N 0.76124(19) 0.7523(3) 0.8437(3) 0.0497(7) Uani 1 1 d . . .
Ni1 Ni 0.87254(2) 0.64836(3) 0.80777(4) 0.03287(9) Uani 1 1 d . . .
O1 O 0.1182(2) 0.4117(3) 0.7081(3) 0.0687(8) Uani 1 1 d . . .

loop_
_atom_site_aniso_label
_atom_site_aniso_U_11
_atom_site_aniso_U_22
_atom_site_aniso_U_33
_atom_site_aniso_U_23
_atom_site_aniso_U_13
_atom_site_aniso_U_12
Ag1 0.06996(18) 0.03892(13) 0.04590(15) -0.00765(10) -0.01306(15) -0.01485(12)
Ag2 0.06784(17) 0.05752(16) 0.05226(17) -0.00163(14) -0.00341(16) 0.00786(11)
C1 0.0520(19) 0.0386(16) 0.0450(19) -0.0021(14) -0.0040(14) -0.0094(14)
C2 0.070(2) 0.0406(17) 0.0427(18) 0.0021(14) 0.0058(17) -0.0143(17)
C3 0.074(2) 0.0463(18) 0.060(3) -0.0014(18) -0.003(2) 0.0070(16)
C4 0.060(2) 0.059(2) 0.066(3) 0.0072(18) -0.0053(18) 0.0137(18)
C5 0.075(3) 0.0330(16) 0.055(2) 0.0104(15) 0.0069(19) -0.0080(16)
C6 0.064(2) 0.0360(17) 0.058(2) 0.0023(14) -0.0046(18) 0.0079(16)
C7 0.060(2) 0.0432(18) 0.052(2) -0.0173(14) 0.0021(18) 0.0002(16)
C8 0.066(2) 0.050(2) 0.0398(18) -0.0142(15) 0.0004(16) -0.0068(16)
C9 0.060(2) 0.059(2) 0.056(2) 0.0029(19) -0.0207(18) 0.0022(19)
C10 0.054(2) 0.053(2) 0.073(3) -0.0035(18) -0.0100(19) 0.0127(17)
C11 0.052(2) 0.063(2) 0.061(2) -0.0213(19) 0.0087(17) 0.0037(17)
C12 0.0503(19) 0.063(2) 0.0424(18) -0.0045(16) 0.0113(15) -0.0108(16)
N1 0.0550(16) 0.0382(15) 0.0466(17) -0.0039(13) -0.0033(13) -0.0107(13)
N2 0.072(2) 0.0388(15) 0.0428(15) 0.0052(12) 0.0022(15) -0.0170(14)
N3 0.077(3) 0.071(2) 0.089(3) 0.001(2) 0.004(2) 0.005(2)
N4 0.076(3) 0.072(3) 0.100(3) 0.008(2) -0.004(2) 0.019(2)
N5 0.0488(15) 0.0386(14) 0.0383(14) 0.0015(10) 0.0044(12) -0.0062(12)
N6 0.0483(15) 0.0323(12) 0.0486(17) -0.0064(10) 0.0029(12) -0.0005(11)
N7 0.0488(15) 0.0353(13) 0.0407(15) -0.0032(10) -0.0037(12) -0.0037(11)
N8 0.0493(15) 0.0380(14) 0.0619(19) -0.0065(12) -0.0028(13) 0.0039(12)
Ni1 0.04044(17) 0.02494(15) 0.03322(18) -0.00172(15) 0.00112(17) -0.00667(12)
O1 0.0558(16) 0.0680(18) 0.082(2) 0.0153(17) 0.0076(15) 0.0076(14)

loop_
_atom_type_symbol
_atom_type_description
_atom_type_scat_dispersion_real
_atom_type_scat_dispersion_imag
_atom_type_scat_source
C C 0.0033 0.0016 'International Tables Vol C Tables 4.2.6.8 and 6.1.1.4'
N N 0.0061 0.0033 'International Tables Vol C Tables 4.2.6.8 and 6.1.1.4'
O O 0.0106 0.0060 'International Tables Vol C Tables 4.2.6.8 and 6.1.1.4'
Ni Ni 0.3393 1.1124 'International Tables Vol C Tables 4.2.6.8 and 6.1.1.4'
Ag Ag -0.8971 1.1015 'International Tables Vol C Tables 4.2.6.8 and 6.1.1.4'
H H 0.0000 0.0000 'International Tables Vol C Tables 4.2.6.8 and 6.1.1.4'

loop_
_geom_angle_atom_site_label_1
_geom_angle_atom_site_label_2
_geom_angle_atom_site_label_3
_geom_angle
_geom_angle_site_symmetry_1
_geom_angle_site_symmetry_3
_geom_angle_publ_flag
C1 Ag1 C2 178.84(17) . 2_775 ?
C1 Ag1 Ag2 78.65(11) . . ?
C2 Ag1 Ag2 102.51(11) 2_775 . ?
C1 Ag1 Ag2 101.56(11) . 2_775 ?
C2 Ag1 Ag2 77.28(11) 2_775 2_775 ?
Ag2 Ag1 Ag2 169.044(12) . 2_775 ?
C4 Ag2 C3 174.21(16) . . ?
C4 Ag2 Ag1 88.18(12) . . ?
C3 Ag2 Ag1 96.73(13) . . ?
C4 Ag2 Ag1 78.11(13) . 2_774 ?
C3 Ag2 Ag1 99.73(13) . 2_774 ?
Ag1 Ag2 Ag1 141.060(11) . 2_774 ?
N1 C1 Ag1 172.4(3) . . ?
N2 C2 Ag1 172.4(4) . 2_774 ?
N3 C3 Ag2 173.7(4) . . ?
N4 C4 Ag2 177.3(4) . . ?
N5 C5 C6 107.2(3) . . ?
N6 C6 C5 111.1(3) . . ?
N6 C7 C8 110.9(3) . . ?
N7 C8 C7 107.1(3) . . ?
N7 C9 C10 107.6(3) . . ?
N8 C10 C9 112.3(3) . . ?
N8 C11 C12 110.6(3) . . ?
N5 C12 C11 107.0(3) . . ?
C1 N1 Ni1 158.1(3) . . ?
C2 N2 Ni1 165.3(3) . . ?
C5 N5 C12 116.0(3) . . ?
C5 N5 Ni1 108.8(2) . . ?
C12 N5 Ni1 108.6(2) . . ?
C6 N6 C7 112.7(3) . . ?
C6 N6 Ni1 105.0(2) . . ?
C7 N6 Ni1 108.5(2) . . ?
C8 N7 C9 118.1(3) . . ?
C8 N7 Ni1 105.0(2) . . ?
C9 N7 Ni1 106.1(2) . . ?
C11 N8 C10 112.3(3) . . ?
C11 N8 Ni1 105.9(2) . . ?
C10 N8 Ni1 109.4(2) . . ?
N5 Ni1 N7 97.39(12) . . ?
N5 Ni1 N2 172.52(12) . . ?
N7 Ni1 N2 90.08(12) . . ?
N5 Ni1 N1 88.07(12) . . ?
N7 Ni1 N1 173.70(11) . . ?
N2 Ni1 N1 84.45(12) . . ?
N5 Ni1 N6 83.46(12) . . ?
N7 Ni1 N6 80.97(11) . . ?
N2 Ni1 N6 98.20(13) . . ?
N1 Ni1 N6 102.88(12) . . ?
N5 Ni1 N8 83.40(13) . . ?
N7 Ni1 N8 80.86(12) . . ?
N2 Ni1 N8 97.43(14) . . ?
N1 Ni1 N8 96.71(12) . . ?
N6 Ni1 N8 155.96(11) . . ?

loop_
_geom_bond_atom_site_label_1
_geom_bond_atom_site_label_2
_geom_bond_distance
_geom_bond_site_symmetry_2
_geom_bond_publ_flag
Ag1 C1 2.053(3) . ?
Ag1 C2 2.070(4) 2_775 ?
Ag1 Ag2 3.0270(5) . ?
Ag1 Ag2 3.0371(5) 2_775 ?
Ag2 C4 2.050(5) . ?
Ag2 C3 2.052(5) . ?
Ag2 Ag1 3.0372(5) 2_774 ?
C1 N1 1.152(4) . ?
C2 N2 1.130(5) . ?
C2 Ag1 2.070(4) 2_774 ?
C3 N3 1.140(6) . ?
C4 N4 1.143(6) . ?
C5 N5 1.475(5) . ?
C5 C6 1.510(6) . ?
C6 N6 1.484(5) . ?
C7 N6 1.494(5) . ?
C7 C8 1.510(6) . ?
C8 N7 1.455(5) . ?
C9 N7 1.473(5) . ?
C9 C10 1.519(6) . ?
C10 N8 1.477(5) . ?
C11 N8 1.475(6) . ?
C11 C12 1.532(6) . ?
C12 N5 1.482(5) . ?
N1 Ni1 2.093(3) . ?
N2 Ni1 2.093(3) . ?
N5 Ni1 2.080(3) . ?
N6 Ni1 2.134(3) . ?
N7 Ni1 2.088(3) . ?
N8 Ni1 2.141(3) . ?
